data_4302664
loop_
_publ_author_name
'Peter Comba'
'Christina Haaf'
'Hubert Wadepohl'

_publ_section_title
;
Novel Bispidine Ligands and Their First-Row Transition Metal Complexes:
Trigonal Bipyramidal and Trigonal Prismatic Geometries
;
_journal_name_full 'Inorganic Chemistry'
_journal_page_first 6604
_journal_page_last 6614
_journal_paper_doi 10.1021/ic900571v
_journal_volume 48
_journal_year 2009
_chemical_absolute_configuration ad
_chemical_formula_sum 'C33 H48 Cl2 N6 Ni O9'
_chemical_formula_weight 802.38
_space_group_IT_number 19
_symmetry_cell_setting orthorhombic
_symmetry_Int_Tables_number 19
_symmetry_space_group_name_Hall 'P 2ac 2ab'
_symmetry_space_group_name_H-M 'P 21 21 21'
_atom_sites_solution_hydrogens geom
_atom_sites_solution_primary heavy
_atom_sites_solution_secondary difmap
_audit_block_code co_ch23
_audit_creation_method SHELXL-97
_cell_angle_alpha 90.00
_cell_angle_beta 90.00
_cell_angle_gamma 90.00
_cell_formula_units_Z 4
_cell_length_a 9.944(5)
_cell_length_b 16.743(8)
_cell_length_c 21.294(11)
_cell_measurement_reflns_used 7567
_cell_measurement_temperature 100(2)
_cell_measurement_theta_max 27.91
_cell_measurement_theta_min 2.57
_cell_volume 3545(3)
_computing_cell_refinement
;

SAINT (Bruker AXS, 1997-2008). Includes estimated systematic errors

 of the unit cell constants from Monte Carlo simulations.

;
_computing_data_collection 'SMART (Bruker AXS, 1997-2003)'
_computing_data_reduction 'SAINT (Bruker AXS, 1997-2008)'
_computing_molecular_graphics 'PLATON (Spek, 1980-2008)'
_computing_publication_material 'SHELXL-97 (Sheldrick, 1997)'
_computing_structure_refinement 'SHELXL-97 (Sheldrick, 1997)'
_computing_structure_solution 'DIRDIF (Beurskens et al., 1999-2008)'
_diffrn_ambient_temperature 100(2)
_diffrn_measured_fraction_theta_full 1.000
_diffrn_measured_fraction_theta_max 1.000
_diffrn_measurement_device_type 'CCD area detector (Bruker AXS Smart 1000)'
_diffrn_measurement_method '\f- and \w-scans'
_diffrn_radiation_monochromator graphite
_diffrn_radiation_probe x-ray
_diffrn_radiation_type MoK\a
_diffrn_radiation_wavelength 0.71073
_diffrn_reflns_av_R_equivalents 0.0686
_diffrn_reflns_av_sigmaI/netI 0.0455
_diffrn_reflns_limit_h_max 13
_diffrn_reflns_limit_h_min -13
_diffrn_reflns_limit_k_max 22
_diffrn_reflns_limit_k_min 0
_diffrn_reflns_limit_l_max 28
_diffrn_reflns_limit_l_min 0
_diffrn_reflns_number 76776
_diffrn_reflns_theta_full 28.70
_diffrn_reflns_theta_max 28.70
_diffrn_reflns_theta_min 1.55
_diffrn_source 'fine-focus sealed tube'
_exptl_absorpt_coefficient_mu 0.761
_exptl_absorpt_correction_T_max 0.7464
_exptl_absorpt_correction_T_min 0.6761
_exptl_absorpt_correction_type multi-scan
_exptl_absorpt_process_details
;

multi-scan from symmetry-related measurements (Blessing 1995)

SADABS (Sheldrick & Bruker AXS, 2004-2008)

;
_exptl_crystal_colour colourless
_exptl_crystal_density_diffrn 1.503
_exptl_crystal_density_method 'not measured'
_exptl_crystal_description plate
_exptl_crystal_F_000 1688
_exptl_crystal_size_max 0.24
_exptl_crystal_size_mid 0.21
_exptl_crystal_size_min 0.06
_refine_diff_density_max 0.831
_refine_diff_density_min -0.633
_refine_diff_density_rms 0.102
_refine_ls_abs_structure_details 'Flack H D (1983), Acta Cryst. A39, 876-881'
_refine_ls_abs_structure_Flack -0.011(17)
_refine_ls_extinction_method none
_refine_ls_goodness_of_fit_ref 1.128
_refine_ls_hydrogen_treatment constr
_refine_ls_matrix_type full
_refine_ls_number_parameters 492
_refine_ls_number_reflns 9167
_refine_ls_number_restraints 58
_refine_ls_restrained_S_all 1.142
_refine_ls_R_factor_all 0.0905
_refine_ls_R_factor_gt 0.0459
_refine_ls_shift/su_max 0.001
_refine_ls_shift/su_mean 0.000
_refine_ls_structure_factor_coef Fsqd
_refine_ls_weighting_details 'calc w=1/[\s^2^(Fo^2^)+(0.0393P)^2^+6.8684P] where P=(Fo^2^+2Fc^2^)/3'
_refine_ls_weighting_scheme calc
_refine_ls_wR_factor_gt 0.1004
_refine_ls_wR_factor_ref 0.1315
_reflns_number_gt 6845
_reflns_number_total 9167
_reflns_threshold_expression >2sigma(I)
_cod_data_source_file ic900571v_si_001_07.cif
_cod_data_source_block co_ch23
_cod_database_code 4302664
_audit_block_refno 853

loop_
_symmetry_equiv_pos_as_xyz
'x, y, z'
'-x+1/2, -y, z+1/2'
'x+1/2, -y+1/2, -z'
'-x, y+1/2, -z+1/2'

loop_
_atom_site_label
_atom_site_type_symbol
_atom_site_fract_x
_atom_site_fract_y
_atom_site_fract_z
_atom_site_U_iso_or_equiv
_atom_site_adp_type
_atom_site_occupancy
_atom_site_symmetry_multiplicity
_atom_site_calc_flag
_atom_site_refinement_flags
_atom_site_disorder_assembly
_atom_site_disorder_group
N1 N 0.3580(3) -0.1122(2) 0.56767(15) 0.0230(7) Uani 1 1 d . . .
N2 N 0.4772(3) 0.0297(2) 0.56925(16) 0.0234(7) Uani 1 1 d . . .
N3 N 0.3786(3) -0.02577(19) 0.45246(14) 0.0182(6) Uani 1 1 d . . .
N4 N 0.1521(4) 0.0328(2) 0.61095(16) 0.0315(8) Uani 1 1 d D . .
N5 N 0.8655(5) 0.0240(3) 0.7728(2) 0.0442(11) Uani 1 1 d . . .
N7 N 0.1387(3) 0.0517(2) 0.47818(15) 0.0263(8) Uani 1 1 d . . .
Ni Ni 0.28406(4) -0.00127(3) 0.53732(2) 0.02024(11) Uani 1 1 d . A .
C1 C 0.2873(4) 0.0890(2) 0.38622(17) 0.0204(7) Uani 1 1 d . . .
C2 C 0.4121(4) 0.0463(2) 0.41462(19) 0.0205(8) Uani 1 1 d . A .
H2A H 0.4730 0.0304 0.3800 0.025 Uiso 1 1 calc R . .
H2B H 0.4613 0.0846 0.4416 0.025 Uiso 1 1 calc R . .
C4 C 0.2968(4) -0.0812(2) 0.41324(18) 0.0213(8) Uani 1 1 d . A .
H4A H 0.2706 -0.1277 0.4392 0.026 Uiso 1 1 calc R . .
H4B H 0.3533 -0.1011 0.3783 0.026 Uiso 1 1 calc R . .
C5 C 0.1685(4) -0.0429(2) 0.38558(17) 0.0197(7) Uani 1 1 d . . .
C6 C 0.0757(4) -0.0106(3) 0.43822(18) 0.0254(9) Uani 1 1 d . A .
H6A H -0.0065 0.0118 0.4188 0.030 Uiso 1 1 calc R . .
H6B H 0.0479 -0.0558 0.4653 0.030 Uiso 1 1 calc R . .
C8 C 0.1900(4) 0.1174(2) 0.43817(18) 0.0244(8) Uani 1 1 d . A .
H8A H 0.2371 0.1567 0.4651 0.029 Uiso 1 1 calc R . .
H8B H 0.1128 0.1449 0.4183 0.029 Uiso 1 1 calc R . .
C9 C 0.2073(4) 0.0295(2) 0.34722(17) 0.0185(7) Uani 1 1 d . A .
C10 C 0.3356(4) 0.1589(2) 0.34584(18) 0.0231(8) Uani 1 1 d . A .
C11 C 0.4204(5) 0.1417(3) 0.29534(19) 0.0279(9) Uani 1 1 d . . .
H11 H 0.4475 0.0881 0.2881 0.033 Uiso 1 1 calc R A .
C12 C 0.4654(5) 0.2016(3) 0.2557(2) 0.0351(11) Uani 1 1 d . A .
H12 H 0.5236 0.1891 0.2217 0.042 Uiso 1 1 calc R . .
C13 C 0.4253(6) 0.2794(3) 0.2659(2) 0.0392(12) Uani 1 1 d . . .
H13 H 0.4545 0.3207 0.2384 0.047 Uiso 1 1 calc R A .
C14 C 0.3421(5) 0.2973(3) 0.3163(2) 0.0379(12) Uani 1 1 d . A .
H14 H 0.3149 0.3509 0.3235 0.046 Uiso 1 1 calc R . .
C15 C 0.2985(5) 0.2370(2) 0.3563(2) 0.0287(9) Uani 1 1 d . . .
H15 H 0.2427 0.2497 0.3912 0.034 Uiso 1 1 calc R A .
C16 C 0.0973(4) -0.1050(3) 0.34508(19) 0.0259(9) Uani 1 1 d . A .
C17 C 0.1684(5) -0.1463(3) 0.2998(2) 0.0383(11) Uani 1 1 d . . .
H17 H 0.2618 -0.1362 0.2949 0.046 Uiso 1 1 calc R A .
C18 C 0.1064(7) -0.2019(3) 0.2616(3) 0.0507(15) Uani 1 1 d . A .
H18 H 0.1578 -0.2310 0.2318 0.061 Uiso 1 1 calc R . .
C19 C -0.0309(7) -0.2154(3) 0.2668(3) 0.0503(16) Uani 1 1 d . . .
H19 H -0.0745 -0.2524 0.2398 0.060 Uiso 1 1 calc R A .
C20 C -0.1020(6) -0.1748(4) 0.3109(3) 0.0505(15) Uani 1 1 d . A .
H20 H -0.1958 -0.1843 0.3150 0.061 Uiso 1 1 calc R . .
C21 C -0.0398(5) -0.1196(3) 0.3502(2) 0.0389(12) Uani 1 1 d . . .
H21 H -0.0914 -0.0918 0.3807 0.047 Uiso 1 1 calc R A .
C22 C 0.5026(4) -0.0660(2) 0.47876(18) 0.0208(8) Uani 1 1 d . . .
C23 C 0.4560(4) -0.1365(3) 0.5176(2) 0.0251(8) Uani 1 1 d . . .
H23A H 0.4130 -0.1763 0.4897 0.030 Uiso 1 1 calc R . .
H23B H 0.5349 -0.1622 0.5375 0.030 Uiso 1 1 calc R . .
C24 C 0.4325(5) -0.0975(3) 0.6274(2) 0.0326(10) Uani 1 1 d . . .
H24A H 0.5055 -0.1374 0.6316 0.039 Uiso 1 1 calc R . .
H24B H 0.3704 -0.1045 0.6633 0.039 Uiso 1 1 calc R . .
C25 C 0.4928(4) -0.0136(3) 0.62957(18) 0.0268(9) Uani 1 1 d . . .
H25A H 0.4484 0.0173 0.6634 0.032 Uiso 1 1 calc R . .
H25B H 0.5896 -0.0175 0.6399 0.032 Uiso 1 1 calc R . .
C26 C 0.5715(3) -0.0050(3) 0.52115(16) 0.0223(7) Uani 1 1 d . . .
H26A H 0.6477 -0.0310 0.5430 0.027 Uiso 1 1 calc R . .
H26B H 0.6083 0.0387 0.4950 0.027 Uiso 1 1 calc R . .
C27 C 0.2619(5) -0.1801(3) 0.5770(2) 0.0321(9) Uani 1 1 d . . .
H27A H 0.3125 -0.2296 0.5836 0.048 Uiso 1 1 calc R . .
H27B H 0.2048 -0.1856 0.5397 0.048 Uiso 1 1 calc R . .
H27C H 0.2054 -0.1694 0.6138 0.048 Uiso 1 1 calc R . .
C28 C 0.5145(5) 0.1146(3) 0.5795(2) 0.0330(10) Uani 1 1 d . . .
H28A H 0.4586 0.1370 0.6131 0.049 Uiso 1 1 calc R . .
H28B H 0.5000 0.1448 0.5407 0.049 Uiso 1 1 calc R . .
H28C H 0.6094 0.1179 0.5916 0.049 Uiso 1 1 calc R . .
C29 C 0.6031(4) -0.0948(3) 0.4297(2) 0.0266(9) Uani 1 1 d . . .
H29A H 0.5582 -0.1315 0.4006 0.040 Uiso 1 1 calc R . .
H29B H 0.6774 -0.1226 0.4506 0.040 Uiso 1 1 calc R . .
H29C H 0.6384 -0.0490 0.4064 0.040 Uiso 1 1 calc R . .
C30A C 0.0324(5) 0.0864(3) 0.5202(2) 0.0386(12) Uani 0.668(10) 1 d PD A 1
H30A H 0.0571 0.1418 0.5316 0.046 Uiso 0.668(10) 1 calc PR A 1
H30B H -0.0544 0.0879 0.4976 0.046 Uiso 0.668(10) 1 calc PR A 1
C31A C 0.0182(6) 0.0398(4) 0.5761(3) 0.0255(16) Uani 0.668(10) 1 d PD A 1
H31A H -0.0146 -0.0143 0.5650 0.031 Uiso 0.668(10) 1 calc PR A 1
H31B H -0.0493 0.0650 0.6039 0.031 Uiso 0.668(10) 1 calc PR A 1
C32A C 0.1908(10) 0.1061(4) 0.6383(5) 0.038(2) Uani 0.668(10) 1 d PD A 1
H32A H 0.2770 0.0994 0.6600 0.057 Uiso 0.668(10) 1 calc PR A 1
H32B H 0.1222 0.1230 0.6685 0.057 Uiso 0.668(10) 1 calc PR A 1
H32C H 0.2000 0.1466 0.6054 0.057 Uiso 0.668(10) 1 calc PR A 1
C33A C 0.1208(8) -0.0270(5) 0.6617(3) 0.0339(18) Uani 0.668(10) 1 d PD A 1
H33A H 0.0933 -0.0777 0.6425 0.051 Uiso 0.668(10) 1 calc PR A 1
H33B H 0.0476 -0.0066 0.6881 0.051 Uiso 0.668(10) 1 calc PR A 1
H33C H 0.2010 -0.0357 0.6876 0.051 Uiso 0.668(10) 1 calc PR A 1
C30B C 0.0324(5) 0.0864(3) 0.5202(2) 0.0386(12) Uani 0.332(10) 1 d PD A 2
H30C H -0.0040 0.1353 0.5004 0.046 Uiso 0.332(10) 1 calc PR A 2
H30D H -0.0422 0.0475 0.5241 0.046 Uiso 0.332(10) 1 calc PR A 2
C31B C 0.0784(12) 0.1049(7) 0.5789(5) 0.026(3) Uani 0.332(10) 1 d PD A 2
H31C H 0.0016 0.1215 0.6054 0.032 Uiso 0.332(10) 1 calc PR A 2
H31D H 0.1413 0.1506 0.5759 0.032 Uiso 0.332(10) 1 calc PR A 2
C32B C 0.0647(15) -0.0232(8) 0.6350(8) 0.038(4) Uani 0.332(10) 1 d PD A 2
H32D H 0.1161 -0.0667 0.6543 0.057 Uiso 0.332(10) 1 calc PR A 2
H32E H 0.0087 -0.0446 0.6011 0.057 Uiso 0.332(10) 1 calc PR A 2
H32F H 0.0072 0.0019 0.6668 0.057 Uiso 0.332(10) 1 calc PR A 2
C33B C 0.2091(18) 0.0829(10) 0.6633(9) 0.046(5) Uani 0.332(10) 1 d PD A 2
H33D H 0.2717 0.1223 0.6458 0.070 Uiso 0.332(10) 1 calc PR A 2
H33E H 0.2570 0.0485 0.6930 0.070 Uiso 0.332(10) 1 calc PR A 2
H33F H 0.1358 0.1106 0.6851 0.070 Uiso 0.332(10) 1 calc PR A 2
C34 C 0.7766(5) -0.0186(3) 0.7705(2) 0.0365(11) Uani 1 1 d . . .
C35 C 0.6649(5) -0.0739(4) 0.7681(2) 0.0438(12) Uani 1 1 d . . .
H35A H 0.6743 -0.1084 0.7311 0.066 Uiso 1 1 calc R . .
H35B H 0.5805 -0.0440 0.7653 0.066 Uiso 1 1 calc R . .
H35C H 0.6644 -0.1068 0.8061 0.066 Uiso 1 1 calc R . .
O1 O 0.1726(3) 0.04067(18) 0.29332(12) 0.0258(6) Uani 1 1 d . . .
Cl1 Cl 0.65822(10) 0.17971(6) 0.08194(5) 0.0251(2) Uani 1 1 d D . .
O11 O 0.7025(4) 0.11971(19) 0.12554(15) 0.0401(8) Uani 1 1 d D . .
O12 O 0.6016(4) 0.1420(2) 0.02756(15) 0.0451(9) Uani 1 1 d D . .
O13 O 0.7706(3) 0.22791(18) 0.06371(16) 0.0371(8) Uani 1 1 d D . .
O14 O 0.5585(3) 0.2286(2) 0.11090(15) 0.0356(8) Uani 1 1 d D . .
Cl2 Cl 0.24742(10) 0.68514(6) 0.07501(5) 0.0310(2) Uani 1 1 d D . .
O21 O 0.2396(3) 0.59977(17) 0.07761(15) 0.0339(7) Uani 1 1 d D . .
O22 O 0.1546(9) 0.7173(3) 0.1162(3) 0.137(3) Uani 1 1 d D . .
O23 O 0.2138(7) 0.7133(3) 0.0155(2) 0.096(2) Uani 1 1 d D . .
O24 O 0.3749(7) 0.7097(3) 0.0881(6) 0.218(6) Uani 1 1 d D . .

loop_
_atom_site_aniso_label
_atom_site_aniso_U_11
_atom_site_aniso_U_22
_atom_site_aniso_U_33
_atom_site_aniso_U_23
_atom_site_aniso_U_13
_atom_site_aniso_U_12
N1 0.0223(16) 0.0255(17) 0.0211(16) 0.0083(14) -0.0040(13) -0.0039(13)
N2 0.0255(17) 0.0221(16) 0.0225(17) 0.0041(13) -0.0006(14) -0.0001(13)
N3 0.0173(14) 0.0222(15) 0.0151(15) 0.0040(12) -0.0024(12) 0.0027(12)
N4 0.0274(18) 0.050(2) 0.0168(16) 0.0025(16) 0.0044(15) 0.0083(17)
N5 0.055(3) 0.035(2) 0.043(2) 0.0012(18) 0.010(2) 0.006(2)
N7 0.0219(17) 0.041(2) 0.0163(16) 0.0014(14) 0.0032(13) 0.0127(15)
Ni 0.0202(2) 0.0260(2) 0.01449(19) 0.0038(2) -0.00023(18) 0.0024(2)
C1 0.0180(17) 0.0250(19) 0.0182(18) 0.0012(15) -0.0017(16) 0.0048(16)
C2 0.0191(17) 0.0227(19) 0.0198(19) 0.0079(15) 0.0020(15) 0.0004(14)
C4 0.0232(19) 0.0201(17) 0.0206(18) 0.0026(14) 0.0008(16) 0.0010(15)
C5 0.0204(18) 0.0236(19) 0.0151(17) 0.0022(14) -0.0008(14) -0.0013(15)
C6 0.0196(16) 0.040(2) 0.0167(17) 0.0000(18) 0.0035(13) 0.0015(18)
C8 0.026(2) 0.029(2) 0.0180(18) 0.0016(15) -0.0010(15) 0.0081(16)
C9 0.0126(15) 0.0240(17) 0.0189(17) 0.0009(14) 0.0022(14) 0.0058(14)
C10 0.0270(19) 0.0234(19) 0.0188(18) 0.0039(15) -0.0047(16) 0.0005(16)
C11 0.035(2) 0.030(2) 0.018(2) 0.0024(17) -0.0026(17) -0.0015(19)
C12 0.044(3) 0.036(3) 0.025(2) 0.0101(19) -0.002(2) -0.012(2)
C13 0.052(3) 0.035(3) 0.030(2) 0.016(2) -0.018(2) -0.016(2)
C14 0.052(3) 0.019(2) 0.042(3) 0.0060(19) -0.024(2) -0.002(2)
C15 0.033(2) 0.027(2) 0.026(2) 0.0012(16) -0.0093(18) 0.0048(18)
C16 0.034(2) 0.029(2) 0.0155(18) 0.0061(16) -0.0069(16) -0.0084(18)
C17 0.044(3) 0.044(3) 0.027(2) -0.010(2) -0.002(2) -0.006(2)
C18 0.077(4) 0.042(3) 0.034(3) -0.006(2) -0.014(3) -0.001(3)
C19 0.080(4) 0.038(3) 0.033(3) 0.012(2) -0.029(3) -0.025(3)
C20 0.047(3) 0.056(4) 0.048(3) 0.016(3) -0.022(3) -0.026(3)
C21 0.034(2) 0.047(3) 0.036(3) 0.010(2) -0.010(2) -0.017(2)
C22 0.0149(17) 0.025(2) 0.022(2) 0.0064(15) -0.0024(14) 0.0044(15)
C23 0.0200(18) 0.026(2) 0.029(2) 0.0060(17) -0.0002(16) 0.0043(16)
C24 0.041(3) 0.033(2) 0.024(2) 0.0094(19) -0.0083(19) -0.004(2)
C25 0.032(2) 0.030(2) 0.0183(18) 0.0060(16) -0.0063(15) -0.0027(18)
C26 0.0193(16) 0.0279(19) 0.0196(17) 0.0022(18) -0.0014(12) -0.0012(18)
C27 0.037(2) 0.033(2) 0.026(2) 0.0059(18) 0.0019(18) -0.0114(19)
C28 0.038(2) 0.029(2) 0.032(2) 0.0015(19) -0.001(2) -0.0041(19)
C29 0.0190(18) 0.033(2) 0.028(2) 0.0045(18) 0.0035(16) 0.0054(16)
C30A 0.033(2) 0.063(3) 0.021(2) 0.004(2) 0.0081(18) 0.028(2)
C31A 0.018(3) 0.037(4) 0.021(3) -0.001(3) 0.002(2) 0.005(2)
C32A 0.037(5) 0.023(4) 0.053(6) -0.006(4) 0.001(4) 0.007(4)
C33A 0.025(4) 0.054(5) 0.023(4) 0.009(3) 0.002(3) 0.002(3)
C30B 0.033(2) 0.063(3) 0.021(2) 0.004(2) 0.0081(18) 0.028(2)
C31B 0.019(6) 0.040(8) 0.019(6) -0.012(6) 0.001(5) 0.005(5)
C32B 0.029(8) 0.056(11) 0.029(8) -0.002(7) 0.010(7) 0.011(7)
C33B 0.037(10) 0.019(8) 0.083(16) 0.002(8) 0.023(11) 0.017(7)
C34 0.044(3) 0.043(3) 0.0225(19) 0.0073(18) 0.004(2) 0.015(2)
C35 0.043(3) 0.062(3) 0.027(2) 0.007(2) -0.004(2) 0.000(3)
O1 0.0292(15) 0.0350(16) 0.0131(13) 0.0045(11) -0.0037(11) 0.0002(13)
Cl1 0.0262(4) 0.0258(5) 0.0233(4) 0.0002(4) 0.0030(4) 0.0011(4)
O11 0.045(2) 0.0342(17) 0.0416(19) 0.0154(14) -0.0011(16) 0.0078(16)
O12 0.056(2) 0.053(2) 0.0256(18) -0.0080(16) -0.0012(16) -0.0154(18)
O13 0.0293(16) 0.0277(15) 0.054(2) 0.0004(14) 0.0143(15) -0.0001(13)
O14 0.0294(17) 0.0412(19) 0.0363(18) 0.0051(15) 0.0107(14) 0.0067(15)
Cl2 0.0304(5) 0.0274(5) 0.0351(5) -0.0065(4) -0.0094(4) 0.0027(4)
O21 0.0419(18) 0.0273(15) 0.0327(16) -0.0037(13) -0.0011(15) 0.0022(14)
O22 0.256(9) 0.052(3) 0.103(4) 0.022(3) 0.108(5) 0.071(4)
O23 0.161(6) 0.069(3) 0.058(3) 0.033(2) -0.016(3) -0.044(4)
O24 0.115(5) 0.045(3) 0.495(17) -0.015(6) -0.202(9) -0.002(3)

loop_
_atom_type_symbol
_atom_type_description
_atom_type_scat_dispersion_real
_atom_type_scat_dispersion_imag
_atom_type_scat_source
C C 0.0033 0.0016 'International Tables Vol C Tables 4.2.6.8 and 6.1.1.4'
H H 0.0000 0.0000 'International Tables Vol C Tables 4.2.6.8 and 6.1.1.4'
Cl Cl 0.1484 0.1585 'International Tables Vol C Tables 4.2.6.8 and 6.1.1.4'
N N 0.0061 0.0033 'International Tables Vol C Tables 4.2.6.8 and 6.1.1.4'
Ni Ni 0.3393 1.1124 'International Tables Vol C Tables 4.2.6.8 and 6.1.1.4'
O O 0.0106 0.0060 'International Tables Vol C Tables 4.2.6.8 and 6.1.1.4'

loop_
_geom_angle_atom_site_label_1
_geom_angle_atom_site_label_2
_geom_angle_atom_site_label_3
_geom_angle
_geom_angle_site_symmetry_1
_geom_angle_site_symmetry_3
_geom_angle_publ_flag
C24 N1 C27 109.2(3) . . ?
C24 N1 C23 109.1(3) . . ?
C27 N1 C23 107.6(3) . . ?
C24 N1 Ni 106.9(3) . . ?
C27 N1 Ni 119.2(3) . . ?
C23 N1 Ni 104.4(2) . . ?
C25 N2 C28 108.3(3) . . ?
C25 N2 C26 109.6(3) . . ?
C28 N2 C26 108.3(3) . . ?
C25 N2 Ni 104.8(2) . . ?
C28 N2 Ni 120.8(3) . . ?
C26 N2 Ni 104.7(2) . . ?
C2 N3 C4 108.9(3) . . ?
C2 N3 C22 112.2(3) . . ?
C4 N3 C22 112.1(3) . . ?
C2 N3 Ni 114.3(2) . . ?
C4 N3 Ni 111.3(2) . . ?
C22 N3 Ni 97.7(2) . . ?
C32B N4 C32A 127.6(8) . . ?
C32B N4 C33A 31.8(7) . . ?
C32A N4 C33A 109.7(6) . . ?
C32B N4 C33B 110.0(10) . . ?
C32A N4 C33B 26.8(6) . . ?
C33A N4 C33B 85.3(8) . . ?
C32B N4 C31A 71.6(8) . . ?
C32A N4 C31A 111.8(5) . . ?
C33A N4 C31A 102.7(5) . . ?
C33B N4 C31A 130.1(8) . . ?
C32B N4 C31B 113.0(9) . . ?
C32A N4 C31B 68.8(6) . . ?
C33A N4 C31B 136.7(6) . . ?
C33B N4 C31B 93.9(8) . . ?
C31A N4 C31B 47.4(5) . . ?
C32B N4 Ni 118.9(6) . . ?
C32A N4 Ni 111.7(5) . . ?
C33A N4 Ni 118.7(4) . . ?
C33B N4 Ni 117.6(8) . . ?
C31A N4 Ni 101.5(3) . . ?
C31B N4 Ni 100.0(5) . . ?
C8 N7 C6 109.7(3) . . ?
C8 N7 C30A 107.4(3) . . ?
C6 N7 C30A 108.4(3) . . ?
C8 N7 Ni 114.7(3) . . ?
C6 N7 Ni 109.6(3) . . ?
C30A N7 Ni 106.7(2) . . ?
N3 Ni N1 86.25(13) . . ?
N3 Ni N2 85.22(13) . . ?
N1 Ni N2 78.41(13) . . ?
N3 Ni N7 82.77(12) . . ?
N1 Ni N7 142.63(14) . . ?
N2 Ni N7 135.57(14) . . ?
N3 Ni N4 167.19(13) . . ?
N1 Ni N4 103.10(14) . . ?
N2 Ni N4 105.05(15) . . ?
N7 Ni N4 84.51(14) . . ?
C9 C1 C10 111.0(3) . . ?
C9 C1 C8 105.4(3) . . ?
C10 C1 C8 111.3(3) . . ?
C9 C1 C2 109.2(3) . . ?
C10 C1 C2 108.6(3) . . ?
C8 C1 C2 111.3(3) . . ?
N3 C2 C1 113.9(3) . . ?
N3 C2 H2A 108.8 . . ?
C1 C2 H2A 108.8 . . ?
N3 C2 H2B 108.8 . . ?
C1 C2 H2B 108.8 . . ?
H2A C2 H2B 107.7 . . ?
N3 C4 C5 114.0(3) . . ?
N3 C4 H4A 108.8 . . ?
C5 C4 H4A 108.8 . . ?
N3 C4 H4B 108.8 . . ?
C5 C4 H4B 108.8 . . ?
H4A C4 H4B 107.6 . . ?
C9 C5 C16 111.1(3) . . ?
C9 C5 C4 109.1(3) . . ?
C16 C5 C4 108.4(3) . . ?
C9 C5 C6 105.2(3) . . ?
C16 C5 C6 111.8(3) . . ?
C4 C5 C6 111.1(3) . . ?
N7 C6 C5 114.1(3) . . ?
N7 C6 H6A 108.7 . . ?
C5 C6 H6A 108.7 . . ?
N7 C6 H6B 108.7 . . ?
C5 C6 H6B 108.7 . . ?
H6A C6 H6B 107.6 . . ?
N7 C8 C1 113.5(3) . . ?
N7 C8 H8A 108.9 . . ?
C1 C8 H8A 108.9 . . ?
N7 C8 H8B 108.9 . . ?
C1 C8 H8B 108.9 . . ?
H8A C8 H8B 107.7 . . ?
O1 C9 C5 124.2(4) . . ?
O1 C9 C1 124.3(3) . . ?
C5 C9 C1 111.3(3) . . ?
C15 C10 C11 118.9(4) . . ?
C15 C10 C1 123.4(4) . . ?
C11 C10 C1 117.6(4) . . ?
C12 C11 C10 121.0(4) . . ?
C12 C11 H11 119.5 . . ?
C10 C11 H11 119.5 . . ?
C13 C12 C11 119.6(5) . . ?
C13 C12 H12 120.2 . . ?
C11 C12 H12 120.2 . . ?
C12 C13 C14 119.8(4) . . ?
C12 C13 H13 120.1 . . ?
C14 C13 H13 120.1 . . ?
C13 C14 C15 120.3(4) . . ?
C13 C14 H14 119.9 . . ?
C15 C14 H14 119.9 . . ?
C10 C15 C14 120.4(4) . . ?
C10 C15 H15 119.8 . . ?
C14 C15 H15 119.8 . . ?
C17 C16 C21 118.0(4) . . ?
C17 C16 C5 119.9(4) . . ?
C21 C16 C5 122.1(4) . . ?
C16 C17 C18 121.3(5) . . ?
C16 C17 H17 119.3 . . ?
C18 C17 H17 119.3 . . ?
C17 C18 C19 120.1(6) . . ?
C17 C18 H18 119.9 . . ?
C19 C18 H18 119.9 . . ?
C20 C19 C18 119.0(5) . . ?
C20 C19 H19 120.5 . . ?
C18 C19 H19 120.5 . . ?
C19 C20 C21 121.1(5) . . ?
C19 C20 H20 119.4 . . ?
C21 C20 H20 119.4 . . ?
C16 C21 C20 120.4(5) . . ?
C16 C21 H21 119.8 . . ?
C20 C21 H21 119.8 . . ?
N3 C22 C23 107.5(3) . . ?
N3 C22 C29 115.0(3) . . ?
C23 C22 C29 109.1(3) . . ?
N3 C22 C26 106.7(3) . . ?
C23 C22 C26 109.7(3) . . ?
C29 C22 C26 108.8(3) . . ?
N1 C23 C22 112.0(3) . . ?
N1 C23 H23A 109.2 . . ?
C22 C23 H23A 109.2 . . ?
N1 C23 H23B 109.2 . . ?
C22 C23 H23B 109.2 . . ?
H23A C23 H23B 107.9 . . ?
N1 C24 C25 111.8(3) . . ?
N1 C24 H24A 109.2 . . ?
C25 C24 H24A 109.2 . . ?
N1 C24 H24B 109.2 . . ?
C25 C24 H24B 109.2 . . ?
H24A C24 H24B 107.9 . . ?
N2 C25 C24 112.5(3) . . ?
N2 C25 H25A 109.1 . . ?
C24 C25 H25A 109.1 . . ?
N2 C25 H25B 109.1 . . ?
C24 C25 H25B 109.1 . . ?
H25A C25 H25B 107.8 . . ?
N2 C26 C22 112.4(3) . . ?
N2 C26 H26A 109.1 . . ?
C22 C26 H26A 109.1 . . ?
N2 C26 H26B 109.1 . . ?
C22 C26 H26B 109.1 . . ?
H26A C26 H26B 107.9 . . ?
N1 C27 H27A 109.5 . . ?
N1 C27 H27B 109.5 . . ?
H27A C27 H27B 109.5 . . ?
N1 C27 H27C 109.5 . . ?
H27A C27 H27C 109.5 . . ?
H27B C27 H27C 109.5 . . ?
N2 C28 H28A 109.5 . . ?
N2 C28 H28B 109.5 . . ?
H28A C28 H28B 109.5 . . ?
N2 C28 H28C 109.5 . . ?
H28A C28 H28C 109.5 . . ?
H28B C28 H28C 109.5 . . ?
C22 C29 H29A 109.5 . . ?
C22 C29 H29B 109.5 . . ?
H29A C29 H29B 109.5 . . ?
C22 C29 H29C 109.5 . . ?
H29A C29 H29C 109.5 . . ?
H29B C29 H29C 109.5 . . ?
C31A C30A N7 110.8(4) . . ?
C31A C30A H30A 109.5 . . ?
N7 C30A H30A 109.5 . . ?
C31A C30A H30B 109.5 . . ?
N7 C30A H30B 109.5 . . ?
H30A C30A H30B 108.1 . . ?
C30A C31A N4 111.1(4) . . ?
C30A C31A H31A 109.4 . . ?
N4 C31A H31A 109.4 . . ?
C30A C31A H31B 109.4 . . ?
N4 C31A H31B 109.4 . . ?
H31A C31A H31B 108.0 . . ?
N4 C32A H32A 109.5 . . ?
N4 C32A H32B 109.5 . . ?
H32A C32A H32B 109.5 . . ?
N4 C32A H32C 109.5 . . ?
H32A C32A H32C 109.5 . . ?
H32B C32A H32C 109.5 . . ?
N4 C33A H33A 109.5 . . ?
N4 C33A H33B 109.5 . . ?
H33A C33A H33B 109.5 . . ?
N4 C33A H33C 109.5 . . ?
H33A C33A H33C 109.5 . . ?
H33B C33A H33C 109.5 . . ?
N4 C31B H31C 109.1 . . ?
N4 C31B H31D 109.1 . . ?
H31C C31B H31D 107.9 . . ?
N4 C32B H32D 109.5 . . ?
N4 C32B H32E 109.5 . . ?
H32D C32B H32E 109.5 . . ?
N4 C32B H32F 109.5 . . ?
H32D C32B H32F 109.5 . . ?
H32E C32B H32F 109.5 . . ?
N4 C33B H33D 109.5 . . ?
N4 C33B H33E 109.5 . . ?
H33D C33B H33E 109.5 . . ?
N4 C33B H33F 109.5 . . ?
H33D C33B H33F 109.5 . . ?
H33E C33B H33F 109.5 . . ?
N5 C34 C35 179.1(5) . . ?
C34 C35 H35A 109.5 . . ?
C34 C35 H35B 109.5 . . ?
H35A C35 H35B 109.5 . . ?
C34 C35 H35C 109.5 . . ?
H35A C35 H35C 109.5 . . ?
H35B C35 H35C 109.5 . . ?
O14 Cl1 O13 109.68(19) . . ?
O14 Cl1 O12 109.2(2) . . ?
O13 Cl1 O12 109.6(2) . . ?
O14 Cl1 O11 109.6(2) . . ?
O13 Cl1 O11 109.2(2) . . ?
O12 Cl1 O11 109.6(2) . . ?
O24 Cl2 O22 111.9(6) . . ?
O24 Cl2 O23 107.9(6) . . ?
O22 Cl2 O23 106.6(4) . . ?
O24 Cl2 O21 110.1(3) . . ?
O22 Cl2 O21 109.1(3) . . ?
O23 Cl2 O21 111.1(3) . . ?

loop_
_geom_bond_atom_site_label_1
_geom_bond_atom_site_label_2
_geom_bond_distance
_geom_bond_site_symmetry_2
_geom_bond_publ_flag
N1 C24 1.492(5) . ?
N1 C27 1.499(5) . ?
N1 C23 1.501(5) . ?
N1 Ni 2.099(3) . ?
N2 C25 1.484(5) . ?
N2 C28 1.484(5) . ?
N2 C26 1.506(5) . ?
N2 Ni 2.102(4) . ?
N3 C2 1.488(5) . ?
N3 C4 1.490(5) . ?
N3 C22 1.512(5) . ?
N3 Ni 2.078(3) . ?
N4 C32B 1.376(11) . ?
N4 C32A 1.412(8) . ?
N4 C33A 1.506(7) . ?
N4 C33B 1.506(13) . ?
N4 C31A 1.529(7) . ?
N4 C31B 1.568(12) . ?
N4 Ni 2.123(4) . ?
N5 C34 1.137(7) . ?
N7 C8 1.481(5) . ?
N7 C6 1.485(6) . ?
N7 C30A 1.501(5) . ?
N7 Ni 2.113(3) . ?
C1 C9 1.521(5) . ?
C1 C10 1.531(5) . ?
C1 C8 1.544(5) . ?
C1 C2 1.555(5) . ?
C2 H2A 0.9900 . ?
C2 H2B 0.9900 . ?
C4 C5 1.545(5) . ?
C4 H4A 0.9900 . ?
C4 H4B 0.9900 . ?
C5 C9 1.512(5) . ?
C5 C16 1.525(6) . ?
C5 C6 1.549(5) . ?
C6 H6A 0.9900 . ?
C6 H6B 0.9900 . ?
C8 H8A 0.9900 . ?
C8 H8B 0.9900 . ?
C9 O1 1.213(4) . ?
C10 C15 1.376(6) . ?
C10 C11 1.396(6) . ?
C11 C12 1.385(6) . ?
C11 H11 0.9500 . ?
C12 C13 1.381(7) . ?
C12 H12 0.9500 . ?
C13 C14 1.387(8) . ?
C13 H13 0.9500 . ?
C14 C15 1.391(6) . ?
C14 H14 0.9500 . ?
C15 H15 0.9500 . ?
C16 C17 1.380(7) . ?
C16 C21 1.389(6) . ?
C17 C18 1.382(7) . ?
C17 H17 0.9500 . ?
C18 C19 1.388(9) . ?
C18 H18 0.9500 . ?
C19 C20 1.357(9) . ?
C19 H19 0.9500 . ?
C20 C21 1.392(7) . ?
C20 H20 0.9500 . ?
C21 H21 0.9500 . ?
C22 C23 1.515(6) . ?
C22 C29 1.525(6) . ?
C22 C26 1.525(6) . ?
C23 H23A 0.9900 . ?
C23 H23B 0.9900 . ?
C24 C25 1.528(6) . ?
C24 H24A 0.9900 . ?
C24 H24B 0.9900 . ?
C25 H25A 0.9900 . ?
C25 H25B 0.9900 . ?
C26 H26A 0.9900 . ?
C26 H26B 0.9900 . ?
C27 H27A 0.9800 . ?
C27 H27B 0.9800 . ?
C27 H27C 0.9800 . ?
C28 H28A 0.9800 . ?
C28 H28B 0.9800 . ?
C28 H28C 0.9800 . ?
C29 H29A 0.9800 . ?
C29 H29B 0.9800 . ?
C29 H29C 0.9800 . ?
C30A C31A 1.429(7) . ?
C30A H30A 0.9900 . ?
C30A H30B 0.9900 . ?
C31A H31A 0.9900 . ?
C31A H31B 0.9900 . ?
C32A H32A 0.9800 . ?
C32A H32B 0.9800 . ?
C32A H32C 0.9800 . ?
C33A H33A 0.9800 . ?
C33A H33B 0.9800 . ?
C33A H33C 0.9800 . ?
C31B H31C 0.9900 . ?
C31B H31D 0.9900 . ?
C32B H32D 0.9800 . ?
C32B H32E 0.9800 . ?
C32B H32F 0.9800 . ?
C33B H33D 0.9800 . ?
C33B H33E 0.9800 . ?
C33B H33F 0.9800 . ?
C34 C35 1.446(8) . ?
C35 H35A 0.9800 . ?
C35 H35B 0.9800 . ?
C35 H35C 0.9800 . ?
Cl1 O14 1.426(3) . ?
Cl1 O13 1.432(3) . ?
Cl1 O12 1.434(3) . ?
Cl1 O11 1.437(3) . ?
Cl2 O24 1.362(5) . ?
Cl2 O22 1.382(5) . ?
Cl2 O23 1.392(4) . ?
Cl2 O21 1.433(3) . ?

loop_
_geom_torsion_atom_site_label_1
_geom_torsion_atom_site_label_2
_geom_torsion_atom_site_label_3
_geom_torsion_atom_site_label_4
_geom_torsion
_geom_torsion_site_symmetry_1
_geom_torsion_site_symmetry_2
_geom_torsion_site_symmetry_3
_geom_torsion_site_symmetry_4
_geom_torsion_publ_flag
C2 N3 Ni N1 -156.2(3) . . . . ?
C4 N3 Ni N1 79.9(2) . . . . ?
C22 N3 Ni N1 -37.5(2) . . . . ?
C2 N3 Ni N2 -77.6(2) . . . . ?
C4 N3 Ni N2 158.5(2) . . . . ?
C22 N3 Ni N2 41.2(2) . . . . ?
C2 N3 Ni N7 59.5(3) . . . . ?
C4 N3 Ni N7 -64.3(2) . . . . ?
C22 N3 Ni N7 178.3(2) . . . . ?
C2 N3 Ni N4 66.3(7) . . . . ?
C4 N3 Ni N4 -57.6(7) . . . . ?
C22 N3 Ni N4 -175.0(6) . . . . ?
C24 N1 Ni N3 126.5(3) . . . . ?
C27 N1 Ni N3 -109.2(3) . . . . ?
C23 N1 Ni N3 10.9(2) . . . . ?
C24 N1 Ni N2 40.6(3) . . . . ?
C27 N1 Ni N2 164.9(3) . . . . ?
C23 N1 Ni N2 -75.0(2) . . . . ?
C24 N1 Ni N7 -160.6(3) . . . . ?
C27 N1 Ni N7 -36.3(4) . . . . ?
C23 N1 Ni N7 83.8(3) . . . . ?
C24 N1 Ni N4 -62.3(3) . . . . ?
C27 N1 Ni N4 62.0(3) . . . . ?
C23 N1 Ni N4 -177.9(2) . . . . ?
C25 N2 Ni N3 -130.9(3) . . . . ?
C28 N2 Ni N3 106.8(3) . . . . ?
C26 N2 Ni N3 -15.6(2) . . . . ?
C25 N2 Ni N1 -43.7(3) . . . . ?
C28 N2 Ni N1 -166.1(3) . . . . ?
C26 N2 Ni N1 71.6(2) . . . . ?
C25 N2 Ni N7 154.6(2) . . . . ?
C28 N2 Ni N7 32.2(4) . . . . ?
C26 N2 Ni N7 -90.2(3) . . . . ?
C25 N2 Ni N4 56.9(3) . . . . ?
C28 N2 Ni N4 -65.5(3) . . . . ?
C26 N2 Ni N4 172.2(2) . . . . ?
C8 N7 Ni N3 -59.5(3) . . . . ?
C6 N7 Ni N3 64.4(2) . . . . ?
C30A N7 Ni N3 -178.4(3) . . . . ?
C8 N7 Ni N1 -133.6(3) . . . . ?
C6 N7 Ni N1 -9.7(4) . . . . ?
C30A N7 Ni N1 107.6(3) . . . . ?
C8 N7 Ni N2 16.0(3) . . . . ?
C6 N7 Ni N2 140.0(2) . . . . ?
C30A N7 Ni N2 -102.8(3) . . . . ?
C8 N7 Ni N4 122.0(3) . . . . ?
C6 N7 Ni N4 -114.1(3) . . . . ?
C30A N7 Ni N4 3.1(3) . . . . ?
C32B N4 Ni N3 91.3(11) . . . . ?
C32A N4 Ni N3 -103.1(8) . . . . ?
C33A N4 Ni N3 127.7(7) . . . . ?
C33B N4 Ni N3 -131.9(10) . . . . ?
C31A N4 Ni N3 16.2(8) . . . . ?
C31B N4 Ni N3 -32.1(9) . . . . ?
C32B N4 Ni N1 -44.8(9) . . . . ?
C32A N4 Ni N1 120.7(5) . . . . ?
C33A N4 Ni N1 -8.4(5) . . . . ?
C33B N4 Ni N1 91.9(9) . . . . ?
C31A N4 Ni N1 -120.0(3) . . . . ?
C31B N4 Ni N1 -168.3(5) . . . . ?
C32B N4 Ni N2 -126.1(9) . . . . ?
C32A N4 Ni N2 39.4(5) . . . . ?
C33A N4 Ni N2 -89.8(5) . . . . ?
C33B N4 Ni N2 10.6(9) . . . . ?
C31A N4 Ni N2 158.7(3) . . . . ?
C31B N4 Ni N2 110.4(5) . . . . ?
C32B N4 Ni N7 98.1(9) . . . . ?
C32A N4 Ni N7 -96.4(5) . . . . ?
C33A N4 Ni N7 134.4(5) . . . . ?
C33B N4 Ni N7 -125.2(9) . . . . ?
C31A N4 Ni N7 22.9(3) . . . . ?
C31B N4 Ni N7 -25.4(5) . . . . ?
C4 N3 C2 C1 54.8(4) . . . . ?
C22 N3 C2 C1 179.5(3) . . . . ?
Ni N3 C2 C1 -70.3(4) . . . . ?
C9 C1 C2 N3 -55.8(4) . . . . ?
C10 C1 C2 N3 -177.0(3) . . . . ?
C8 C1 C2 N3 60.1(4) . . . . ?
C2 N3 C4 C5 -55.6(4) . . . . ?
C22 N3 C4 C5 179.7(3) . . . . ?
Ni N3 C4 C5 71.4(3) . . . . ?
N3 C4 C5 C9 57.1(4) . . . . ?
N3 C4 C5 C16 178.2(3) . . . . ?
N3 C4 C5 C6 -58.5(4) . . . . ?
C8 N7 C6 C5 54.4(4) . . . . ?
C30A N7 C6 C5 171.4(3) . . . . ?
Ni N7 C6 C5 -72.4(4) . . . . ?
C9 C5 C6 N7 -57.8(4) . . . . ?
C16 C5 C6 N7 -178.5(3) . . . . ?
C4 C5 C6 N7 60.2(4) . . . . ?
C6 N7 C8 C1 -54.8(4) . . . . ?
C30A N7 C8 C1 -172.5(3) . . . . ?
Ni N7 C8 C1 69.0(4) . . . . ?
C9 C1 C8 N7 58.8(4) . . . . ?
C10 C1 C8 N7 179.2(3) . . . . ?
C2 C1 C8 N7 -59.4(4) . . . . ?
C16 C5 C9 O1 8.0(5) . . . . ?
C4 C5 C9 O1 127.5(4) . . . . ?
C6 C5 C9 O1 -113.2(4) . . . . ?
C16 C5 C9 C1 -175.8(3) . . . . ?
C4 C5 C9 C1 -56.3(4) . . . . ?
C6 C5 C9 C1 63.0(4) . . . . ?
C10 C1 C9 O1 -8.3(5) . . . . ?
C8 C1 C9 O1 112.4(4) . . . . ?
C2 C1 C9 O1 -128.0(4) . . . . ?
C10 C1 C9 C5 175.5(3) . . . . ?
C8 C1 C9 C5 -63.8(4) . . . . ?
C2 C1 C9 C5 55.8(4) . . . . ?
C9 C1 C10 C15 118.6(4) . . . . ?
C8 C1 C10 C15 1.5(5) . . . . ?
C2 C1 C10 C15 -121.4(4) . . . . ?
C9 C1 C10 C11 -60.6(5) . . . . ?
C8 C1 C10 C11 -177.6(3) . . . . ?
C2 C1 C10 C11 59.5(5) . . . . ?
C15 C10 C11 C12 -0.9(6) . . . . ?
C1 C10 C11 C12 178.3(4) . . . . ?
C10 C11 C12 C13 -0.5(7) . . . . ?
C11 C12 C13 C14 1.1(7) . . . . ?
C12 C13 C14 C15 -0.4(7) . . . . ?
C11 C10 C15 C14 1.6(6) . . . . ?
C1 C10 C15 C14 -177.5(4) . . . . ?
C13 C14 C15 C10 -1.0(7) . . . . ?
C9 C5 C16 C17 69.3(5) . . . . ?
C4 C5 C16 C17 -50.6(5) . . . . ?
C6 C5 C16 C17 -173.4(4) . . . . ?
C9 C5 C16 C21 -107.9(4) . . . . ?
C4 C5 C16 C21 132.2(4) . . . . ?
C6 C5 C16 C21 9.3(5) . . . . ?
C21 C16 C17 C18 -1.5(7) . . . . ?
C5 C16 C17 C18 -178.9(4) . . . . ?
C16 C17 C18 C19 2.2(8) . . . . ?
C17 C18 C19 C20 -1.8(8) . . . . ?
C18 C19 C20 C21 0.8(8) . . . . ?
C17 C16 C21 C20 0.5(7) . . . . ?
C5 C16 C21 C20 177.8(4) . . . . ?
C19 C20 C21 C16 -0.2(8) . . . . ?
C2 N3 C22 C23 178.4(3) . . . . ?
C4 N3 C22 C23 -58.7(4) . . . . ?
Ni N3 C22 C23 58.1(3) . . . . ?
C2 N3 C22 C29 -59.9(4) . . . . ?
C4 N3 C22 C29 62.9(4) . . . . ?
Ni N3 C22 C29 179.7(3) . . . . ?
C2 N3 C22 C26 60.9(4) . . . . ?
C4 N3 C22 C26 -176.3(3) . . . . ?
Ni N3 C22 C26 -59.5(3) . . . . ?
C24 N1 C23 C22 -94.1(4) . . . . ?
C27 N1 C23 C22 147.6(3) . . . . ?
Ni N1 C23 C22 19.9(4) . . . . ?
N3 C22 C23 N1 -55.6(4) . . . . ?
C29 C22 C23 N1 179.1(3) . . . . ?
C26 C22 C23 N1 60.0(4) . . . . ?
C27 N1 C24 C25 -159.6(4) . . . . ?
C23 N1 C24 C25 83.1(4) . . . . ?
Ni N1 C24 C25 -29.3(4) . . . . ?
C28 N2 C25 C24 169.4(4) . . . . ?
C26 N2 C25 C24 -72.7(4) . . . . ?
Ni N2 C25 C24 39.2(4) . . . . ?
N1 C24 C25 N2 -6.8(5) . . . . ?
C25 N2 C26 C22 96.9(4) . . . . ?
C28 N2 C26 C22 -145.1(3) . . . . ?
Ni N2 C26 C22 -15.0(4) . . . . ?
N3 C22 C26 N2 52.6(4) . . . . ?
C23 C22 C26 N2 -63.5(4) . . . . ?
C29 C22 C26 N2 177.2(3) . . . . ?
C8 N7 C30A C31A -155.4(4) . . . . ?
C6 N7 C30A C31A 86.0(5) . . . . ?
Ni N7 C30A C31A -31.9(5) . . . . ?
N7 C30A C31A N4 56.6(6) . . . . ?
C32B N4 C31A C30A -165.7(8) . . . . ?
C32A N4 C31A C30A 70.3(7) . . . . ?
C33A N4 C31A C30A -172.1(5) . . . . ?
C33B N4 C31A C30A 93.4(12) . . . . ?
C31B N4 C31A C30A 44.2(6) . . . . ?
Ni N4 C31A C30A -48.9(5) . . . . ?
